data_2014638
loop_
_publ_author_name
'U\,car, \.Ibrahim'
'Bulut, Ahmet'
'Ye\,silel, Okan Zafer'
'Odaba\,soglu, Mustafa'
'B\"uy\"ukg\"ung\"or, Orhan'

_publ_section_title
;
 3-Acetoxy-2-(acetylamino)pyridinium-1-squarate
;
_journal_issue 3
_journal_name_full 'Acta Crystallographica Section C'
_journal_page_first o148
_journal_page_last o150
_journal_paper_doi 10.1107/S0108270104031841
_journal_volume 61
_journal_year 2005
_chemical_formula_iupac 'C13 H10 N2 O6'
_chemical_formula_moiety 'C13 H10 N2 O6'
_chemical_formula_sum 'C13 H10 N2 O6'
_chemical_formula_weight 290.23
_chemical_name_systematic
;
3-Acetoxy-2-(acetylamino)pyridinium-1-squarate
;
_space_group_IT_number 2
_symmetry_cell_setting triclinic
_symmetry_space_group_name_Hall '-P 1'
_symmetry_space_group_name_H-M 'P -1'
_atom_sites_solution_hydrogens geom
_atom_sites_solution_primary direct
_atom_sites_solution_secondary difmap
_audit_creation_method SHELXL97
_cell_angle_alpha 88.895(15)
_cell_angle_beta 87.795(15)
_cell_angle_gamma 66.667(14)
_cell_formula_units_Z 2
_cell_length_a 8.8959(16)
_cell_length_b 8.9014(16)
_cell_length_c 8.9288(16)
_cell_measurement_reflns_used 5022
_cell_measurement_temperature 293(2)
_cell_measurement_theta_max 26.00
_cell_measurement_theta_min 2.49
_cell_volume 648.7(2)
_computing_cell_refinement X-AREA
_computing_data_collection 'X-AREA (Stoe & Cie, 2002)'
_computing_data_reduction 'X-RED32 (Stoe & Cie, 2002)'
_computing_molecular_graphics 'ORTEPIII (Burnett & Johnson, 1996)'
_computing_publication_material 'WinGX  (Farrugia, 1999)'
_computing_structure_refinement 'SHELXL97 (Sheldrick, 1997)'
_computing_structure_solution 'SIR97 (Altomare <i>et al.</i>, 1999)'
_diffrn_ambient_temperature 293(2)
_diffrn_detector_area_resol_mean 6.67
_diffrn_measured_fraction_theta_full 0.992
_diffrn_measured_fraction_theta_max 0.992
_diffrn_measurement_device_type 'Stoe IPDS 2'
_diffrn_measurement_method \w
_diffrn_radiation_monochromator graphite
_diffrn_radiation_source 'fine-focus sealed tube'
_diffrn_radiation_type MoK\a
_diffrn_radiation_wavelength 0.71073
_diffrn_reflns_av_R_equivalents 0.0870
_diffrn_reflns_av_sigmaI/netI 0.0888
_diffrn_reflns_limit_h_max 10
_diffrn_reflns_limit_h_min -10
_diffrn_reflns_limit_k_max 10
_diffrn_reflns_limit_k_min -10
_diffrn_reflns_limit_l_max 10
_diffrn_reflns_limit_l_min -10
_diffrn_reflns_number 8629
_diffrn_reflns_theta_full 25.85
_diffrn_reflns_theta_max 25.83
_diffrn_reflns_theta_min 2.49
_diffrn_standards_interval_count 0
_diffrn_standards_number 0
_exptl_absorpt_coefficient_mu 0.120
_exptl_absorpt_correction_T_max 0.9916
_exptl_absorpt_correction_T_min 0.9701
_exptl_absorpt_correction_type integration
_exptl_absorpt_process_details '(X-RED32; Stoe & Cie, 2002)'
_exptl_crystal_colour yellow
_exptl_crystal_density_diffrn 1.486
_exptl_crystal_density_meas ?
_exptl_crystal_density_method 'not measured'
_exptl_crystal_description plate
_exptl_crystal_F_000 300
_exptl_crystal_size_max 0.280
_exptl_crystal_size_mid 0.200
_exptl_crystal_size_min 0.080
_refine_diff_density_max 0.224
_refine_diff_density_min -0.199
_refine_ls_extinction_coef 0.027(5)
_refine_ls_extinction_expression Fc^*^=kFc[1+0.001xFc^2^\l^3^/sin(2\q)]^-1/4^
_refine_ls_extinction_method SHELXL
_refine_ls_goodness_of_fit_ref 1.024
_refine_ls_hydrogen_treatment constr
_refine_ls_matrix_type full
_refine_ls_number_parameters 193
_refine_ls_number_reflns 2475
_refine_ls_number_restraints 0
_refine_ls_restrained_S_all 1.024
_refine_ls_R_factor_all 0.1349
_refine_ls_R_factor_gt 0.0690
_refine_ls_shift/su_max 0.002
_refine_ls_shift/su_mean 0.000
_refine_ls_structure_factor_coef Fsqd
_refine_ls_weighting_details 'calc w=1/[\s^2^(Fo^2^)+(0.0569P)^2^+0.2421P] where P=(Fo^2^+2Fc^2^)/3'
_refine_ls_weighting_scheme calc
_refine_ls_wR_factor_gt 0.1344
_refine_ls_wR_factor_ref 0.1540
_reflns_number_gt 1366
_reflns_number_total 2477
_reflns_threshold_expression I>2\s(I)
_cod_data_source_file dn1073.cif
_cod_data_source_block I
_cod_depositor_comments
;
The following automatic conversions were performed:

'_exptl_crystal_density_meas' value 'not measured' was changed to '?'
- the value is perceived as not measured.

Automatic conversion script
Id: cif_fix_values 3008 2015-01-20 13:52:24Z robertas 
;
_cod_database_code 2014638

loop_
_symmetry_equiv_pos_as_xyz
'x, y, z'
'-x, -y, -z'

loop_
_atom_site_label
_atom_site_fract_x
_atom_site_fract_y
_atom_site_fract_z
_atom_site_U_iso_or_equiv
_atom_site_adp_type
_atom_site_calc_flag
_atom_site_refinement_flags
_atom_site_occupancy
_atom_site_disorder_assembly
_atom_site_disorder_group
_atom_site_type_symbol
C1 0.1598(5) 0.4645(4) 0.7452(4) 0.0387(9) Uani d . 1 . . C
C2 0.1712(5) 0.4275(5) 0.9028(5) 0.0463(10) Uani d . 1 . . C
C3 0.1503(6) 0.2713(5) 0.8675(5) 0.0507(11) Uani d . 1 . . C
C4 0.1389(5) 0.3220(4) 0.7035(4) 0.0397(9) Uani d . 1 . . C
C5 0.1245(5) 0.7430(5) 0.7549(4) 0.0468(10) Uani d . 1 . . C
H5 0.0875 0.7436 0.8537 0.056 Uiso calc R 1 . . H
C6 0.1368(5) 0.8782(5) 0.6964(5) 0.0494(11) Uani d . 1 . . C
H6 0.1134 0.9695 0.7563 0.059 Uiso calc R 1 . . H
C7 0.1841(5) 0.8817(5) 0.5472(5) 0.0457(10) Uani d . 1 . . C
H7 0.1932 0.9748 0.5064 0.055 Uiso calc R 1 . . H
C8 0.2171(5) 0.7469(4) 0.4614(4) 0.0390(9) Uani d . 1 . . C
C9 0.2157(5) 0.6018(4) 0.5227(4) 0.0362(9) Uani d . 1 . . C
C10 0.3865(5) 0.3874(4) 0.3475(4) 0.0395(9) Uani d . 1 . . C
C11 0.3994(6) 0.2277(5) 0.2900(5) 0.0591(13) Uani d . 1 . . C
H11A 0.4985 0.1792 0.2300 0.089 Uiso calc R 1 . . H
H11B 0.3069 0.2438 0.2301 0.089 Uiso calc R 1 . . H
H11C 0.4012 0.1566 0.3728 0.089 Uiso calc R 1 . . H
C12 0.3697(6) 0.7824(5) 0.2508(5) 0.0490(11) Uani d . 1 . . C
C13 0.3782(7) 0.7723(7) 0.0848(5) 0.0763(16) Uani d . 1 . . C
H13A 0.3130 0.8775 0.0434 0.114 Uiso calc R 1 . . H
H13B 0.3371 0.6934 0.0540 0.114 Uiso calc R 1 . . H
H13C 0.4899 0.7397 0.0495 0.114 Uiso calc R 1 . . H
N1 0.1660(4) 0.6046(3) 0.6706(3) 0.0367(8) Uani d . 1 . . N
N2 0.2535(4) 0.4586(4) 0.4465(3) 0.0396(8) Uani d . 1 . . N
H2 0.1892 0.4084 0.4612 0.048 Uiso calc R 1 . . H
O1 0.1876(4) 0.4925(4) 1.0171(3) 0.0620(9) Uani d . 1 . . O
O2 0.1430(5) 0.1577(4) 0.9380(4) 0.0777(11) Uani d . 1 . . O
O3 0.1200(4) 0.2617(3) 0.5851(3) 0.0484(8) Uani d . 1 . . O
O4 0.2387(3) 0.7502(3) 0.3077(3) 0.0443(7) Uani d . 1 . . O
O5 0.4594(4) 0.8134(4) 0.3293(4) 0.0637(9) Uani d . 1 . . O
O6 0.4830(4) 0.4497(3) 0.3171(3) 0.0520(8) Uani d . 1 . . O

loop_
_atom_site_aniso_label
_atom_site_aniso_U_11
_atom_site_aniso_U_22
_atom_site_aniso_U_33
_atom_site_aniso_U_12
_atom_site_aniso_U_13
_atom_site_aniso_U_23
C1 0.037(2) 0.039(2) 0.039(2) -0.0132(18) 0.0002(17) -0.0025(17)
C2 0.047(3) 0.041(2) 0.046(2) -0.012(2) 0.003(2) -0.0028(19)
C3 0.059(3) 0.043(2) 0.048(2) -0.017(2) 0.000(2) -0.001(2)
C4 0.036(2) 0.034(2) 0.047(2) -0.0125(18) 0.0041(18) -0.0040(17)
C5 0.055(3) 0.042(2) 0.040(2) -0.016(2) 0.006(2) -0.0129(18)
C6 0.057(3) 0.035(2) 0.056(3) -0.018(2) -0.001(2) -0.0090(19)
C7 0.044(3) 0.033(2) 0.061(3) -0.0161(19) -0.009(2) 0.0017(19)
C8 0.037(2) 0.036(2) 0.043(2) -0.0123(18) -0.0070(18) 0.0048(17)
C9 0.029(2) 0.039(2) 0.039(2) -0.0120(17) -0.0048(17) -0.0028(17)
C10 0.042(3) 0.039(2) 0.033(2) -0.010(2) -0.0028(19) 0.0001(16)
C11 0.073(3) 0.047(2) 0.050(3) -0.015(2) 0.009(2) -0.011(2)
C12 0.051(3) 0.045(2) 0.050(3) -0.017(2) -0.001(2) 0.0083(19)
C13 0.088(4) 0.091(4) 0.050(3) -0.036(3) 0.000(3) 0.014(3)
N1 0.039(2) 0.0355(17) 0.0356(18) -0.0148(15) 0.0004(15) -0.0049(13)
N2 0.042(2) 0.0369(17) 0.0437(18) -0.0194(15) -0.0002(16) -0.0062(14)
O1 0.085(2) 0.0593(19) 0.0426(17) -0.0285(17) -0.0102(16) -0.0039(14)
O2 0.124(3) 0.0492(19) 0.061(2) -0.037(2) 0.008(2) 0.0074(16)
O3 0.060(2) 0.0484(16) 0.0481(17) -0.0326(15) -0.0007(14) -0.0068(13)
O4 0.0462(18) 0.0460(16) 0.0414(16) -0.0187(14) -0.0060(13) 0.0059(12)
O5 0.062(2) 0.071(2) 0.069(2) -0.0384(18) 0.0017(17) -0.0003(16)
O6 0.0434(19) 0.0526(17) 0.0569(18) -0.0162(15) 0.0017(15) 0.0035(13)

loop_
_atom_type_symbol
_atom_type_description
_atom_type_scat_dispersion_real
_atom_type_scat_dispersion_imag
_atom_type_scat_source
C C 0.0033 0.0000 'International Tables Vol C Tables 4.2.6.8 and 6.1.1.4'
H H 0.0000 0.0000 'International Tables Vol C Tables 4.2.6.8 and 6.1.1.4'
N N 0.0061 0.0000 'International Tables Vol C Tables 4.2.6.8 and 6.1.1.4'
O O 0.0106 0.0000 'International Tables Vol C Tables 4.2.6.8 and 6.1.1.4'

loop_
_geom_angle_atom_site_label_1
_geom_angle_atom_site_label_2
_geom_angle_atom_site_label_3
_geom_angle
_geom_angle_publ_flag
C4 C1 N1 136.4(3) ?
C4 C1 C2 95.5(3) ?
N1 C1 C2 128.1(3) ?
O1 C2 C1 137.0(4) ?
O1 C2 C3 135.2(4) ?
C1 C2 C3 87.8(3) y
O2 C3 C2 136.2(4) y
O2 C3 C4 135.7(4) ?
C2 C3 C4 88.1(3) ?
O3 C4 C1 136.4(4) ?
O3 C4 C3 135.0(3) ?
C1 C4 C3 88.6(3) ?
C6 C5 N1 120.8(4) ?
C6 C5 H5 119.6 ?
N1 C5 H5 119.6 ?
C5 C6 C7 120.2(4) y
C5 C6 H6 119.9 ?
C7 C6 H6 119.9 ?
C8 C7 C6 119.0(4) ?
C8 C7 H7 120.5 ?
C6 C7 H7 120.5 ?
C7 C8 O4 122.0(3) ?
C7 C8 C9 121.5(4) ?
O4 C8 C9 116.2(3) ?
N2 C9 N1 117.1(3) ?
N2 C9 C8 125.6(3) ?
N1 C9 C8 117.3(3) ?
O6 C10 N2 122.3(3) ?
O6 C10 C11 124.8(4) ?
N2 C10 C11 112.9(4) ?
C10 C11 H11A 109.5 ?
C10 C11 H11B 109.5 ?
H11A C11 H11B 109.5 ?
C10 C11 H11C 109.5 ?
H11A C11 H11C 109.5 ?
H11B C11 H11C 109.5 ?
O5 C12 O4 122.5(4) ?
O5 C12 C13 127.4(5) ?
O4 C12 C13 110.1(4) ?
C12 C13 H13A 109.5 ?
C12 C13 H13B 109.5 ?
H13A C13 H13B 109.5 ?
C12 C13 H13C 109.5 ?
H13A C13 H13C 109.5 ?
H13B C13 H13C 109.5 ?
C5 N1 C9 121.0(3) ?
C5 N1 C1 116.6(3) ?
C9 N1 C1 122.3(3) ?
C9 N2 C10 125.8(3) ?
C9 N2 H2 117.1 ?
C10 N2 H2 117.1 ?
C8 O4 C12 117.8(3) ?

loop_
_geom_bond_atom_site_label_1
_geom_bond_atom_site_label_2
_geom_bond_site_symmetry_2
_geom_bond_distance
_geom_bond_publ_flag
C1 C4 . 1.411(5) y
C1 N1 . 1.422(5) y
C1 C2 . 1.437(5) y
C2 O1 . 1.224(4) y
C2 C3 . 1.515(6) y
C3 O2 . 1.202(5) y
C3 C4 . 1.519(6) y
C4 O3 . 1.242(4) y
C5 C6 . 1.344(6) ?
C5 N1 . 1.369(5) ?
C5 H5 . 0.9300 ?
C6 C7 . 1.385(6) ?
C6 H6 . 0.9300 ?
C7 C8 . 1.361(5) ?
C7 H7 . 0.9300 ?
C8 O4 . 1.380(4) ?
C8 C9 . 1.398(5) ?
C9 N2 . 1.370(4) ?
C9 N1 . 1.374(5) ?
C10 O6 . 1.212(5) y
C10 N2 . 1.389(5) ?
C10 C11 . 1.480(5) ?
C11 H11A . 0.9600 ?
C11 H11B . 0.9600 ?
C11 H11C . 0.9600 ?
C12 O5 . 1.195(5) ?
C12 O4 . 1.383(5) ?
C12 C13 . 1.484(6) ?
C13 H13A . 0.9600 ?
C13 H13B . 0.9600 ?
C13 H13C . 0.9600 ?
N2 H2 . 0.8600 ?

loop_
_geom_hbond_atom_site_label_D
_geom_hbond_atom_site_label_H
_geom_hbond_atom_site_label_A
_geom_hbond_site_symmetry_A
_geom_hbond_distance_DH
_geom_hbond_distance_HA
_geom_hbond_distance_DA
_geom_hbond_angle_DHA
N2 H2 O3 . 0.86 1.96 2.733(4) 149.2
C5 H5 O2 2_567 0.93 2.60 3.449(6) 151.4
C6 H6 O2 1_565 0.93 2.45 3.343(5) 161.3
C7 H7 O3 1_565 0.93 2.48 3.222(4) 136.7

loop_
_geom_torsion_atom_site_label_1
_geom_torsion_atom_site_label_2
_geom_torsion_atom_site_label_3
_geom_torsion_atom_site_label_4
_geom_torsion
_geom_torsion_publ_flag
C4 C1 C2 O1 -178.6(5) ?
N1 C1 C2 O1 0.3(8) ?
C4 C1 C2 C3 0.3(3) ?
N1 C1 C2 C3 179.2(4) ?
O1 C2 C3 O2 -0.3(10) ?
C1 C2 C3 O2 -179.2(6) ?
O1 C2 C3 C4 178.7(5) ?
C1 C2 C3 C4 -0.3(3) ?
N1 C1 C4 O3 1.3(8) ?
C2 C1 C4 O3 -180.0(5) ?
N1 C1 C4 C3 -179.0(5) ?
C2 C1 C4 C3 -0.3(3) ?
O2 C3 C4 O3 -1.1(9) ?
C2 C3 C4 O3 179.9(5) ?
O2 C3 C4 C1 179.2(6) ?
C2 C3 C4 C1 0.3(3) ?
N1 C5 C6 C7 3.2(6) ?
C5 C6 C7 C8 0.3(6) ?
C6 C7 C8 O4 169.2(4) ?
C6 C7 C8 C9 -4.6(6) ?
C7 C8 C9 N2 -177.3(4) ?
O4 C8 C9 N2 8.5(5) ?
C7 C8 C9 N1 5.4(5) ?
O4 C8 C9 N1 -168.8(3) ?
C6 C5 N1 C9 -2.3(6) ?
C6 C5 N1 C1 175.8(4) ?
N2 C9 N1 C5 -179.5(4) ?
C8 C9 N1 C5 -1.9(5) ?
N2 C9 N1 C1 2.6(5) ?
C8 C9 N1 C1 -179.9(3) ?
C4 C1 N1 C5 154.9(4) ?
C2 C1 N1 C5 -23.5(6) y
C4 C1 N1 C9 -27.1(7) ?
C2 C1 N1 C9 154.6(4) ?
N1 C9 N2 C10 -137.6(4) ?
C8 C9 N2 C10 45.2(5) ?
O6 C10 N2 C9 -1.2(6) ?
C11 C10 N2 C9 176.6(3) ?
C7 C8 O4 C12 63.5(5) ?
C9 C8 O4 C12 -122.4(4) ?
O5 C12 O4 C8 -3.0(6) ?
C13 C12 O4 C8 177.0(3) ?
